data_4022251
loop_
_publ_author_name
'Wolfgang Pitsch'
'Michael Klein'
'Manfred Zabel'
'Burkhard K\"onig'

_publ_section_title
;
 Synthesis and Structure of a Stabilized 10-Membered Cyclic Enediyne
;
_journal_name_full 'Journal of Organic Chemistry'
_journal_page_first 6805
_journal_page_last 6807
_journal_paper_doi 10.1021/jo025998q
_journal_volume 67
_journal_year 2002
_chemical_compound_source 'see text'
_chemical_formula_moiety 'C13 H14 O2'
_chemical_formula_sum 'C13 H14 O2'
_chemical_formula_weight 202.24
_chemical_name_systematic
;
 ?
;
_space_group_IT_number 61
_symmetry_cell_setting orthorhombic
_symmetry_space_group_name_Hall '-P 2bc 2ac'
_symmetry_space_group_name_H-M 'P c a b'
_atom_sites_solution_hydrogens geom
_atom_sites_solution_primary direct
_atom_sites_solution_secondary difmap
_cell_angle_alpha 90
_cell_angle_beta 90
_cell_angle_gamma 90
_cell_formula_units_Z 8
_cell_length_a 7.9339(5)
_cell_length_b 15.9909(11)
_cell_length_c 17.3091(14)
_cell_measurement_reflns_used 7998
_cell_measurement_temperature 173(1)
_cell_measurement_theta_max 25.5
_cell_measurement_theta_min 2.5
_cell_volume 2196.0(3)
_computing_cell_refinement 'STOE (1998)'
_computing_data_collection 'STOE (1998)'
_computing_data_reduction 'STOE (1998)'
_computing_molecular_graphics 'PLATON (Spek, 1990)'
_computing_publication_material 'PLATON (Spek, 1990)'
_computing_structure_refinement 'SHELXL-97 (Sheldrick, 1997)'
_computing_structure_solution 'SIR-97 (Altomare, 1993)'
_diffrn_ambient_temperature 173(1)
_diffrn_measured_fraction_theta_full 0.98
_diffrn_measured_fraction_theta_max 0.98
_diffrn_measurement_device_type 'STOE-IPDS diffractometer'
_diffrn_measurement_method rotation
_diffrn_radiation_monochromator graphite
_diffrn_radiation_source 'fine-focus sealed tube'
_diffrn_radiation_type 'Mo K\a'
_diffrn_radiation_wavelength 0.71073
_diffrn_reflns_av_R_equivalents 0.0522
_diffrn_reflns_av_sigmaI/netI 0.0268
_diffrn_reflns_limit_h_max 9
_diffrn_reflns_limit_h_min -9
_diffrn_reflns_limit_k_max 19
_diffrn_reflns_limit_k_min -19
_diffrn_reflns_limit_l_max 21
_diffrn_reflns_limit_l_min -21
_diffrn_reflns_number 20069
_diffrn_reflns_reduction_process
;
 ?
;
_diffrn_reflns_theta_full 25.81
_diffrn_reflns_theta_max 25.81
_diffrn_reflns_theta_min 2.35
_exptl_absorpt_coefficient_mu 0.081
_exptl_absorpt_correction_type none
_exptl_crystal_colour 'colourless, translucent          '
_exptl_crystal_density_diffrn 1.223
_exptl_crystal_density_method 'Not Measured'
_exptl_crystal_description 'platelike          '
_exptl_crystal_F_000 864
_exptl_crystal_size_max 0.60
_exptl_crystal_size_mid 0.60
_exptl_crystal_size_min 0.12
_refine_diff_density_max 0.208
_refine_diff_density_min -0.136
_refine_diff_density_rms 0.034
_refine_ls_extinction_method none
_refine_ls_goodness_of_fit_ref 1.036
_refine_ls_hydrogen_treatment constr
_refine_ls_matrix_type full
_refine_ls_number_parameters 136
_refine_ls_number_reflns 2079
_refine_ls_number_restraints 0
_refine_ls_restrained_S_all 1.036
_refine_ls_R_factor_all 0.0465
_refine_ls_R_factor_gt 0.0371
_refine_ls_shift/su_max 0.000
_refine_ls_shift/su_mean 0.000
_refine_ls_structure_factor_coef Fsqd
_refine_ls_weighting_details 'calc w=1/[\s^2^(Fo^2^)+(0.0625P)^2^+0.1622P] where P=(Fo^2^+2Fc^2^)/3'
_refine_ls_weighting_scheme calc
_refine_ls_wR_factor_gt 0.0949
_refine_ls_wR_factor_ref 0.0989
_reflns_number_gt 1665
_reflns_number_total 2079
_reflns_threshold_expression I>2\\s(I)
_cod_data_source_file jo025998q_s3_2.cif
_cod_data_source_block a080
_cod_depositor_comments
;
The following automatic conversions were performed:
'_symmetry_cell_setting' value 'Orthorhombic' changed to 'orthorhombic'
according to '/home/saulius/struct/CIF-dictionaries/cif_core.dic'
dictionary named 'cif_core.dic' version 2.4.1 from
2010-06-29.

'_atom_sites_solution_hydrogens' value 'geom ' changed to
'geom' according to '/home/saulius/struct/CIF-dictionaries/cif_core.dic'
dictionary named 'cif_core.dic' version 2.4.1 from
2010-06-29.

'_atom_sites_solution_primary' value 'direct ' changed to
'direct' according to '/home/saulius/struct/CIF-dictionaries/cif_core.dic'
dictionary named 'cif_core.dic' version 2.4.1 from
2010-06-29.

'_atom_sites_solution_secondary' value 'difmap ' changed to
'difmap' according to '/home/saulius/struct/CIF-dictionaries/cif_core.dic'
dictionary named 'cif_core.dic' version 2.4.1 from
2010-06-29.

'_exptl_absorpt_correction_type' value 'none ' changed to
'none' according to '/home/saulius/struct/CIF-dictionaries/cif_core.dic'
dictionary named 'cif_core.dic' version 2.4.1 from
2010-06-29.

'_refine_ls_hydrogen_treatment' value 'constr ' changed to
'constr' according to '/home/saulius/struct/CIF-dictionaries/cif_core.dic'
dictionary named 'cif_core.dic' version 2.4.1 from
2010-06-29.

'_refine_ls_weighting_scheme' value 'calc ' changed to 'calc'
according to '/home/saulius/struct/CIF-dictionaries/cif_core.dic'
dictionary named 'cif_core.dic' version 2.4.1 from 2010-06-29.

Automatic conversion script
Id: cif_fix_enum 1527 2010-12-29 10:47:43Z saulius 
;
_cod_original_sg_symbol_Hall '-P 2ac 2ab'
_cod_original_sg_symbol_H-M 'P b c a'
_cod_database_code 4022251

loop_
_symmetry_equiv_pos_as_xyz
x,y,z
-x,1/2-y,1/2+z
1/2-x,1/2+y,-z
1/2+x,-y,1/2-z
-x,-y,-z
x,1/2+y,1/2-z
1/2+x,1/2-y,z
1/2-x,y,1/2+z

loop_
_atom_site_aniso_label
_atom_site_aniso_U_11
_atom_site_aniso_U_22
_atom_site_aniso_U_33
_atom_site_aniso_U_23
_atom_site_aniso_U_13
_atom_site_aniso_U_12
O1 0.0339(5) 0.0478(5) 0.0404(5) -0.0105(3) 0.0079(4) -0.0125(4)
O2 0.0367(5) 0.0307(4) 0.0456(5) -0.0007(3) 0.0088(4) -0.0024(3)
C1 0.0287(7) 0.0329(6) 0.0378(6) -0.0010(4) 0.0022(5) -0.0021(5)
C2 0.0411(8) 0.0513(7) 0.0424(7) -0.0057(5) -0.0046(5) -0.0123(6)
C3 0.0512(9) 0.0494(7) 0.0354(6) -0.0042(5) -0.0098(6) -0.0091(6)
C4 0.0569(9) 0.0462(7) 0.0338(6) -0.0017(5) -0.0057(6) -0.0056(6)
C5 0.0674(10) 0.0433(7) 0.0351(6) 0.0009(5) 0.0087(6) -0.0031(7)
C6 0.0505(9) 0.0400(7) 0.0462(7) 0.0014(5) 0.0152(6) -0.0020(6)
C7 0.0340(7) 0.0441(7) 0.0466(7) -0.0021(5) 0.0048(6) -0.0054(5)
C8 0.0283(7) 0.0448(7) 0.0460(7) -0.0042(5) 0.0009(5) -0.0073(5)
C9 0.0304(7) 0.0473(7) 0.0380(6) -0.0052(5) 0.0003(5) -0.0082(5)
C10 0.0284(6) 0.0334(6) 0.0344(6) -0.0015(4) 0.0011(5) -0.0010(4)
C11 0.0265(6) 0.0353(6) 0.0402(6) -0.0030(4) 0.0028(5) -0.0020(5)
C12 0.0325(7) 0.0396(6) 0.0558(8) -0.0042(5) -0.0006(6) 0.0025(5)
C13 0.0378(8) 0.0621(9) 0.0453(7) 0.0070(6) 0.0061(6) 0.0017(6)

loop_
_atom_site_label
_atom_site_type_symbol
_atom_site_thermal_displace_type
_atom_site_fract_x
_atom_site_fract_y
_atom_site_fract_z
_atom_site_occupancy
_atom_site_U_iso_or_equiv
O1 O Uani 0.06475(12) 0.08948(6) 0.29125(5) 1.000 0.0407(3)
O2 O Uani 0.15105(11) 0.21370(5) 0.34068(5) 1.000 0.0377(3)
C1 C Uani 0.04811(15) 0.17809(7) 0.40000(7) 1.000 0.0331(4)
C2 C Uani 0.14420(19) 0.17480(9) 0.47733(7) 1.000 0.0449(4)
C3 C Uani 0.0280(2) 0.15205(9) 0.53993(7) 1.000 0.0453(4)
C4 C Uani -0.0819(2) 0.13425(9) 0.58432(7) 1.000 0.0456(4)
C5 C Uani -0.2348(2) 0.10849(8) 0.62093(8) 1.000 0.0486(5)
C6 C Uani -0.36166(19) 0.08023(8) 0.57759(8) 1.000 0.0456(4)
C7 C Uani -0.33815(17) 0.07504(8) 0.49594(8) 1.000 0.0416(4)
C8 C Uani -0.28390(16) 0.07650(8) 0.43136(8) 1.000 0.0397(4)
C9 C Uani -0.19779(16) 0.08185(8) 0.35681(7) 1.000 0.0386(4)
C10 C Uani -0.00697(16) 0.09226(7) 0.36702(6) 1.000 0.0321(3)
C11 C Uani 0.19631(15) 0.15001(7) 0.28619(7) 1.000 0.0340(3)
C12 C Uani 0.36612(17) 0.11293(8) 0.30624(8) 1.000 0.0426(4)
C13 C Uani 0.19311(19) 0.18739(10) 0.20622(8) 1.000 0.0484(5)
H1A H Uiso -0.05220 0.21310 0.40660 1.000 0.0400
H2A H Uiso 0.19420 0.22890 0.48800 1.000 0.0540
H2B H Uiso 0.23420 0.13390 0.47410 1.000 0.0540
H5A H Uiso -0.24570 0.11140 0.67440 1.000 0.0580
H6A H Uiso -0.46320 0.06430 0.60010 1.000 0.0550
H9A H Uiso -0.22010 0.03150 0.32730 1.000 0.0460
H9B H Uiso -0.24190 0.12900 0.32800 1.000 0.0460
H10A H Uiso 0.03830 0.04680 0.39880 1.000 0.0390
H12A H Uiso 0.36330 0.09150 0.35800 1.000 0.0510
H12B H Uiso 0.39160 0.06830 0.27100 1.000 0.0510
H12C H Uiso 0.45120 0.15540 0.30240 1.000 0.0510
H13A H Uiso 0.21050 0.14410 0.16870 1.000 0.0580
H13B H Uiso 0.08580 0.21350 0.19740 1.000 0.0580
H13C H Uiso 0.28090 0.22840 0.20170 1.000 0.0580

loop_
_atom_type_symbol
_atom_type_description
_atom_type_scat_dispersion_real
_atom_type_scat_dispersion_imag
_atom_type_scat_source
O O 0.0106 0.0060 'International Tables Vol C Tables 4.2.6.8 and 6.1.1.4'
H H 0.0000 0.0000 'International Tables Vol C Tables 4.2.6.8 and 6.1.1.4'
C C 0.0033 0.0016 'International Tables Vol C Tables 4.2.6.8 and 6.1.1.4'

loop_
_geom_angle_atom_site_label_1
_geom_angle_atom_site_label_2
_geom_angle_atom_site_label_3
_geom_angle
_geom_angle_publ_flag
C10 O1 C11 109.05(9) yes
C1 O2 C11 109.42(8) yes
O2 C1 C2 110.77(10) yes
O2 C1 C10 104.43(9) yes
C2 C1 C10 115.42(10) no
C1 C2 C3 109.80(12) no
C2 C3 C4 172.00(15) no
C3 C4 C5 166.35(15) no
C4 C5 C6 119.25(13) no
C5 C6 C7 118.53(13) no
C6 C7 C8 165.75(15) no
C7 C8 C9 172.81(14) no
C8 C9 C10 111.46(10) no
O1 C10 C1 104.66(9) yes
O1 C10 C9 106.48(9) yes
C1 C10 C9 114.65(10) no
O1 C11 O2 104.97(9) yes
O1 C11 C12 111.83(10) yes
O1 C11 C13 108.24(10) yes
O2 C11 C12 110.53(10) yes
O2 C11 C13 108.54(10) yes
C12 C11 C13 112.40(11) no
O2 C1 H1A 108.67 no
C2 C1 H1A 108.67 no
C10 C1 H1A 108.67 no
C1 C2 H2A 109.72 no
C1 C2 H2B 109.70 no
C3 C2 H2A 109.72 no
C3 C2 H2B 109.74 no
H2A C2 H2B 108.15 no
C4 C5 H5A 120.35 no
C6 C5 H5A 120.40 no
C5 C6 H6A 120.69 no
C7 C6 H6A 120.77 no
C8 C9 H9A 109.32 no
C8 C9 H9B 109.31 no
C10 C9 H9A 109.33 no
C10 C9 H9B 109.35 no
H9A C9 H9B 107.99 no
O1 C10 H10A 110.24 no
C1 C10 H10A 110.30 no
C9 C10 H10A 110.25 no
C11 C12 H12A 109.48 no
C11 C12 H12B 109.46 no
C11 C12 H12C 109.46 no
H12A C12 H12B 109.42 no
H12A C12 H12C 109.50 no
H12B C12 H12C 109.50 no
C11 C13 H13A 109.45 no
C11 C13 H13B 109.46 no
C11 C13 H13C 109.48 no
H13A C13 H13B 109.49 no
H13A C13 H13C 109.48 no
H13B C13 H13C 109.47 no

loop_
_geom_bond_atom_site_label_1
_geom_bond_atom_site_label_2
_geom_bond_distance
_geom_bond_publ_flag
O1 C10 1.4303(14) yes
O1 C11 1.4262(15) yes
O2 C1 1.4302(15) yes
O2 C11 1.4338(14) yes
C1 C2 1.5413(18) no
C1 C10 1.5494(16) no
C2 C3 1.4685(19) no
C3 C4 1.197(2) no
C4 C5 1.429(2) no
C5 C6 1.334(2) no
C6 C7 1.428(2) no
C7 C8 1.1981(19) no
C8 C9 1.4626(18) no
C9 C10 1.5333(18) no
C11 C12 1.5123(18) no
C11 C13 1.5080(19) no
C1 H1A 0.9797 no
C2 H2A 0.9695 no
C2 H2B 0.9699 no
C5 H5A 0.9307 no
C6 H6A 0.9304 no
C9 H9A 0.9698 no
C9 H9B 0.9693 no
C10 H10A 0.9798 no
C12 H12A 0.9595 no
C12 H12B 0.9603 no
C12 H12C 0.9598 no
C13 H13A 0.9592 no
C13 H13B 0.9605 no
C13 H13C 0.9599 no

loop_
_geom_contact_atom_site_label_1
_geom_contact_atom_site_label_2
_geom_contact_distance
_geom_contact_site_symmetry_2
_geom_contact_publ_flag
O2 H1A 2.8662 7_555 no
O2 H9B 2.6639 7_555 no
O2 H12C 2.7083 7_455 no
C2 C12 3.5845(19) . no
C3 C7 3.246(2) . no
C3 C8 3.334(2) . no
C4 C8 3.2297(19) . no
C5 C13 3.598(2) 2_555 no
C7 C3 3.246(2) . no
C7 C7 3.5178(19) 5_456 no
C8 C3 3.334(2) . no
C8 C12 3.5693(19) 1_455 no
C8 C4 3.2297(19) . no
C12 C8 3.5693(19) 1_655 no
C12 C2 3.5845(19) . no
C13 C5 3.598(2) 2_554 no
C1 H12A 2.9494 . no
C2 H12A 3.0104 . no
C3 H10A 2.9676 . no
C3 H13A 3.0477 8_555 no
C4 H10A 2.9303 5_556 no
C5 H13C 2.9819 2_555 no
C5 H10A 2.9519 5_556 no
C6 H12A 2.9638 5_556 no
C8 H1A 2.8869 . no
C8 H12A 3.0830 1_455 no
C8 H6A 3.0646 5_456 no
C10 H12A 2.9419 . no
H1A C8 2.8869 . no
H1A H9B 2.4341 . no
H1A O2 2.8662 7_455 no
H2B H10A 2.4606 . no
H2B H12A 2.3553 . no
H6A C8 3.0646 5_456 no
H9A H12B 2.4955 4_455 no
H9B H1A 2.4341 . no
H9B H12C 2.5107 1_455 no
H9B O2 2.6639 7_455 no
H10A C3 2.9676 . no
H10A H2B 2.4606 . no
H10A C4 2.9303 5_556 no
H10A C5 2.9519 5_556 no
H12A C1 2.9494 . no
H12A C2 3.0104 . no
H12A C8 3.0830 1_655 no
H12A C10 2.9419 . no
H12A H2B 2.3553 . no
H12A C6 2.9638 5_556 no
H12B H13A 2.5825 . no
H12B H9A 2.4955 4_555 no
H12C H9B 2.5107 1_655 no
H12C H13C 2.4953 . no
H12C O2 2.7083 7_555 no
H13A H12B 2.5825 . no
H13A C3 3.0477 8_554 no
H13B H13C 2.5924 7_455 no
H13C H12C 2.4953 . no
H13C C5 2.9819 2_554 no
H13C H13B 2.5924 7_555 no

loop_
_geom_torsion_atom_site_label_1
_geom_torsion_atom_site_label_2
_geom_torsion_atom_site_label_3
_geom_torsion_atom_site_label_4
_geom_torsion
_geom_torsion_publ_flag
C10 O1 C11 C13 -143.38(10) no
C11 O1 C10 C1 18.42(12) no
C11 O1 C10 C9 140.23(10) no
C10 O1 C11 O2 -27.60(12) no
C10 O1 C11 C12 92.27(12) no
C1 O2 C11 C12 -94.63(11) no
C1 O2 C11 C13 141.67(10) no
C11 O2 C1 C10 -14.61(12) no
C11 O2 C1 C2 110.25(11) no
C1 O2 C11 O1 26.11(12) no
O2 C1 C10 C9 -118.53(10) no
O2 C1 C2 C3 170.15(10) no
C2 C1 C10 C9 119.62(11) no
C10 C1 C2 C3 -71.47(14) no
O2 C1 C10 O1 -2.24(12) no
C2 C1 C10 O1 -124.09(11) no
C4 C5 C6 C7 1.39(19) no
C8 C9 C10 O1 175.12(10) no
C8 C9 C10 C1 -69.65(13) no
